data_7244704
loop_
_publ_author_name
'Chahine, Ali'
'Chaffee, Alan L.'
'Knowles, Gregory P.'
'Turner, David Roger'
'Batten, Stuart R.'

_publ_section_title
;
 Highly Connected Framework Materials from Flexible Tetra-Isophthalate
 Ligands
;
_journal_name_full CrystEngComm
_journal_paper_doi 10.1039/D2CE00269H
_journal_year 2022
_chemical_formula_moiety '2(Cl), C42 H40 N2 O16'
_chemical_formula_sum 'C42 H40 Cl2 N2 O16'
_chemical_formula_weight 899.66
_space_group_crystal_system monoclinic
_space_group_IT_number 14
_space_group_name_Hall '-P 2yn'
_space_group_name_H-M_alt 'P 1 21/n 1'
_atom_sites_solution_hydrogens mixed
_audit_creation_date 2020-11-01
_audit_creation_method
;
Olex2 1.3
(compiled 2020.07.31 svn.rc2a77460 for OlexSys, GUI svn.r6145)
;
_audit_update_record
;
2022-02-10 deposited with the CCDC.	2022-03-30 downloaded from the CCDC.
;
_cell_angle_alpha 90
_cell_angle_beta 108.05(3)
_cell_angle_gamma 90
_cell_formula_units_Z 2
_cell_length_a 8.6830(17)
_cell_length_b 22.176(4)
_cell_length_c 11.103(2)
_cell_measurement_reflns_used 3720
_cell_measurement_temperature 100(2)
_cell_measurement_theta_max 26.371
_cell_measurement_theta_min 1.837
_cell_volume 2032.7(7)
_computing_cell_refinement 'XDS (Kabsch, 1993)'
_computing_data_collection 'AS QEGUI'
_computing_data_reduction 'XDS (Kabsch, 1993)'
_computing_molecular_graphics 'Olex2 1.3 (Dolomanov et al., 2009)'
_computing_publication_material 'Olex2 1.3 (Dolomanov et al., 2009)'
_computing_structure_refinement 'SHELXL 2018/3 (Sheldrick, 2015)'
_computing_structure_solution 'SHELXT 2014/5 (Sheldrick, 2014)'
_diffrn_ambient_temperature 100(2)
_diffrn_measured_fraction_theta_full 0.995
_diffrn_measured_fraction_theta_max 0.995
_diffrn_measurement_device_type 'ADSC Quantum 210r'
_diffrn_measurement_method 'Omega Scan'
_diffrn_radiation_monochromator 'Silicon Double Crystal'
_diffrn_radiation_source 'MX1 Beamline Australian Synchrotron'
_diffrn_radiation_type Synchrotron
_diffrn_radiation_wavelength 0.71073
_diffrn_reflns_av_R_equivalents 0.0345
_diffrn_reflns_av_unetI/netI 0.0201
_diffrn_reflns_Laue_measured_fraction_full 0.995
_diffrn_reflns_Laue_measured_fraction_max 0.995
_diffrn_reflns_limit_h_max 10
_diffrn_reflns_limit_h_min -10
_diffrn_reflns_limit_k_max 27
_diffrn_reflns_limit_k_min -27
_diffrn_reflns_limit_l_max 13
_diffrn_reflns_limit_l_min -13
_diffrn_reflns_number 26829
_diffrn_reflns_point_group_measured_fraction_full 0.995
_diffrn_reflns_point_group_measured_fraction_max 0.995
_diffrn_reflns_theta_full 25.242
_diffrn_reflns_theta_max 26.371
_diffrn_reflns_theta_min 1.837
_diffrn_standards_number 0
_exptl_absorpt_coefficient_mu 0.238
_exptl_absorpt_correction_type multi-scan
_exptl_absorpt_process_details 'XDS (Kabsch, 1993)'
_exptl_crystal_colour colourless
_exptl_crystal_density_diffrn 1.470
_exptl_crystal_description plate
_exptl_crystal_F_000 936
_exptl_crystal_size_max 0.1
_exptl_crystal_size_mid 0.1
_exptl_crystal_size_min 0.1
_exptl_transmission_factor_max 0.4342
_exptl_transmission_factor_min 0.3945
_refine_diff_density_max 0.461
_refine_diff_density_min -0.483
_refine_diff_density_rms 0.064
_refine_ls_extinction_method none
_refine_ls_goodness_of_fit_ref 1.063
_refine_ls_hydrogen_treatment mixed
_refine_ls_matrix_type full
_refine_ls_number_parameters 289
_refine_ls_number_reflns 4130
_refine_ls_number_restraints 2
_refine_ls_restrained_S_all 1.062
_refine_ls_R_factor_all 0.0475
_refine_ls_R_factor_gt 0.0432
_refine_ls_shift/su_max 0.000
_refine_ls_shift/su_mean 0.000
_refine_ls_structure_factor_coef Fsqd
_refine_ls_weighting_details 'w=1/[\s^2^(Fo^2^)+(0.0661P)^2^+1.4799P] where P=(Fo^2^+2Fc^2^)/3'
_refine_ls_weighting_scheme calc
_refine_ls_wR_factor_gt 0.1160
_refine_ls_wR_factor_ref 0.1192
_reflns_Friedel_coverage 0.000
_reflns_number_gt 3720
_reflns_number_total 4130
_reflns_threshold_expression 'I > 2\s(I)'
_cod_data_source_file d2ce00269h2.cif
_cod_data_source_block L4anhydrous
_cod_depositor_comments
;
The following automatic conversions were performed:

data item '_exptl_absorpt_correction_type' value 'Multi-scan' was
changed to 'multi-scan' in accordance with the
/home/data/users/saulius/crontab/automatic-downloads/rss-feeds/RSC/lib/dictionaries/cif_core.dic
dictionary named 'cif_core.dic' version 2.4.2 last updated on
2011-04-26.

Automatic conversion script
Id: cif_fix_values 7556 2019-12-06 15:28:31Z antanas 
;
_cod_original_cell_volume 2032.8(8)
_cod_database_code 7244704
_shelx_shelxl_version_number 2018/3
_shelx_space_group_comment
;
The symmetry employed for this shelxl refinement is uniquely defined
by the following loop, which should always be used as a source of
symmetry information in preference to the above space-group names.
They are only intended as comments.
;
_olex2_refinement_description
;
1. Fixed Uiso
 At 1.2 times of:
  All C(H) groups, All C(H,H) groups
 At 1.5 times of:
  All N(H) groups, All O(H) groups
2. Restrained distances
 O5-H5
 0.84 with sigma of 0.0001
 N1-H1
 0.88 with sigma of 0.0001
3.a Ternary CH refined with riding coordinates:
 C10(H10)
3.b Secondary CH2 refined with riding coordinates:
 C9(H9A,H9B), C11(H11A,H11B), C12(H12A,H12B), C13(H13A,H13B)
3.c Aromatic/amide H refined with riding coordinates:
 C3(H3), C6(H6), C8(H8), C15(H15), C18(H18), C20(H20)
3.d Idealised tetrahedral OH refined as rotating group:
 O2(H2), O4(H4), O7(H7)
;
_olex2_submission_special_instructions 'No special instructions were received'

loop_
_space_group_symop_operation_xyz
'x, y, z'
'-x+1/2, y+1/2, -z+1/2'
'-x, -y, -z'
'x-1/2, -y-1/2, z-1/2'

loop_
_atom_site_label
_atom_site_type_symbol
_atom_site_fract_x
_atom_site_fract_y
_atom_site_fract_z
_atom_site_U_iso_or_equiv
_atom_site_adp_type
_atom_site_occupancy
_atom_site_site_symmetry_order
_atom_site_calc_flag
_atom_site_refinement_flags_posn
_atom_site_refinement_flags_adp
_atom_site_refinement_flags_occupancy
_atom_site_disorder_assembly
_atom_site_disorder_group
Cl1 Cl 0.93114(6) 0.92195(2) 0.33616(5) 0.02951(15) Uani 1 1 d . . . . .
O1 O 1.00646(15) 0.78417(5) 0.55888(12) 0.0226(3) Uani 1 1 d . . . . .
O2 O 0.80176(19) 0.85026(7) 0.50509(17) 0.0399(4) Uani 1 1 d . . . . .
H2 H 0.858858 0.866468 0.465315 0.060 Uiso 1 1 calc R U . . .
O3 O 0.37679(18) 0.84729(6) 0.70305(16) 0.0357(4) Uani 1 1 d . . . . .
O4 O 0.33079(15) 0.76230(6) 0.79492(13) 0.0250(3) Uani 1 1 d . . . . .
H4 H 0.262855 0.783943 0.814569 0.037 Uiso 1 1 calc R U . . .
O5 O 0.33376(18) 0.41198(6) 0.72634(16) 0.0371(4) Uani 1 1 d D . . . .
H5 H 0.2705(5) 0.3885(2) 0.7474(6) 0.056 Uiso 1 1 d D U . . .
O6 O 0.37963(16) 0.32591(6) 0.63788(13) 0.0260(3) Uani 1 1 d . . . . .
O7 O 0.82496(17) 0.31273(6) 0.47429(14) 0.0277(3) Uani 1 1 d . . . . .
H7 H 0.887462 0.293460 0.443802 0.041 Uiso 1 1 calc R U . . .
O8 O 0.98142(17) 0.39152(6) 0.45874(15) 0.0326(3) Uani 1 1 d . . . . .
N1 N 0.77237(15) 0.57445(6) 0.81363(12) 0.0128(3) Uani 1 1 d D . . . .
H1 H 0.6772(3) 0.5751(9) 0.8262(5) 0.019 Uiso 1 1 d D U . . .
C1 C 0.8752(2) 0.80146(8) 0.56311(18) 0.0222(4) Uani 1 1 d . . . . .
C2 C 0.7814(2) 0.76997(7) 0.63630(16) 0.0186(3) Uani 1 1 d . . . . .
C3 C 0.6381(2) 0.79441(8) 0.64649(16) 0.0193(3) Uani 1 1 d . . . . .
H3 H 0.596516 0.830868 0.603845 0.023 Uiso 1 1 calc R U . . .
C4 C 0.5563(2) 0.76524(7) 0.71927(16) 0.0185(3) Uani 1 1 d . . . . .
C5 C 0.4113(2) 0.79515(8) 0.73753(17) 0.0225(4) Uani 1 1 d . . . . .
C6 C 0.6170(2) 0.71222(7) 0.78378(16) 0.0188(3) Uani 1 1 d . . . . .
H6 H 0.560135 0.692412 0.832998 0.023 Uiso 1 1 calc R U . . .
C7 C 0.7623(2) 0.68844(7) 0.77542(16) 0.0169(3) Uani 1 1 d . . . . .
C8 C 0.8431(2) 0.71723(7) 0.70120(16) 0.0189(3) Uani 1 1 d . . . . .
H8 H 0.941214 0.700720 0.694811 0.023 Uiso 1 1 calc R U . . .
C9 C 0.8427(2) 0.63620(7) 0.85774(16) 0.0177(3) Uani 1 1 d . . . . .
H9A H 0.836481 0.643101 0.944194 0.021 Uiso 1 1 calc R U . . .
H9B H 0.958790 0.635912 0.863426 0.021 Uiso 1 1 calc R U . . .
C10 C 0.87232(18) 0.52535(7) 0.89724(14) 0.0118(3) Uani 1 1 d . . . . .
H10 H 0.819471 0.486017 0.864554 0.014 Uiso 1 1 calc R U . . .
C11 C 0.86875(19) 0.53178(7) 1.03331(15) 0.0144(3) Uani 1 1 d . . . . .
H11A H 0.755250 0.533529 1.034377 0.017 Uiso 1 1 calc R U . . .
H11B H 0.923813 0.569535 1.070902 0.017 Uiso 1 1 calc R U . . .
C12 C 1.04484(19) 0.52260(7) 0.88962(15) 0.0143(3) Uani 1 1 d . . . . .
H12A H 1.103589 0.560174 0.924126 0.017 Uiso 1 1 calc R U . . .
H12B H 1.042305 0.518461 0.800243 0.017 Uiso 1 1 calc R U . . .
C13 C 0.7470(2) 0.56470(7) 0.67358(15) 0.0159(3) Uani 1 1 d . . . . .
H13A H 0.659266 0.591567 0.623803 0.019 Uiso 1 1 calc R U . . .
H13B H 0.847337 0.575716 0.654283 0.019 Uiso 1 1 calc R U . . .
C14 C 0.70345(19) 0.49997(7) 0.63404(14) 0.0149(3) Uani 1 1 d . . . . .
C15 C 0.57211(19) 0.47212(7) 0.65930(15) 0.0164(3) Uani 1 1 d . . . . .
H15 H 0.505291 0.494526 0.696491 0.020 Uiso 1 1 calc R U . . .
C16 C 0.5397(2) 0.41146(8) 0.62975(15) 0.0170(3) Uani 1 1 d . . . . .
C17 C 0.4087(2) 0.37925(8) 0.66426(16) 0.0205(4) Uani 1 1 d . . . . .
C18 C 0.6338(2) 0.37850(8) 0.57188(16) 0.0181(3) Uani 1 1 d . . . . .
H18 H 0.610651 0.337162 0.551900 0.022 Uiso 1 1 calc R U . . .
C19 C 0.7620(2) 0.40643(8) 0.54342(15) 0.0183(3) Uani 1 1 d . . . . .
C20 C 0.7974(2) 0.46706(8) 0.57528(15) 0.0175(3) Uani 1 1 d . . . . .
H20 H 0.885666 0.485946 0.556835 0.021 Uiso 1 1 calc R U . . .
C21 C 0.8682(2) 0.37060(8) 0.48637(17) 0.0224(4) Uani 1 1 d . . . . .

loop_
_atom_site_aniso_label
_atom_site_aniso_U_11
_atom_site_aniso_U_22
_atom_site_aniso_U_33
_atom_site_aniso_U_23
_atom_site_aniso_U_13
_atom_site_aniso_U_12
Cl1 0.0254(2) 0.0252(2) 0.0455(3) 0.01447(19) 0.0219(2) 0.00488(17)
O1 0.0237(6) 0.0194(6) 0.0300(7) 0.0019(5) 0.0161(5) 0.0053(5)
O2 0.0388(8) 0.0317(8) 0.0657(11) 0.0315(7) 0.0402(8) 0.0207(6)
O3 0.0386(8) 0.0234(7) 0.0598(10) 0.0222(7) 0.0368(7) 0.0172(6)
O4 0.0242(6) 0.0202(6) 0.0374(7) 0.0099(5) 0.0196(6) 0.0068(5)
O5 0.0396(8) 0.0254(7) 0.0634(10) -0.0201(7) 0.0409(8) -0.0146(6)
O6 0.0275(7) 0.0186(6) 0.0382(7) -0.0074(5) 0.0196(6) -0.0052(5)
O7 0.0311(7) 0.0185(6) 0.0419(8) -0.0036(5) 0.0237(6) 0.0038(5)
O8 0.0318(7) 0.0284(7) 0.0493(9) -0.0060(6) 0.0295(7) -0.0016(6)
N1 0.0142(6) 0.0093(6) 0.0154(6) 0.0008(5) 0.0052(5) 0.0013(5)
C1 0.0264(9) 0.0166(8) 0.0283(9) 0.0038(7) 0.0154(7) 0.0056(7)
C2 0.0213(8) 0.0146(8) 0.0224(8) 0.0019(6) 0.0104(7) 0.0020(6)
C3 0.0219(8) 0.0153(8) 0.0226(8) 0.0046(6) 0.0096(7) 0.0047(6)
C4 0.0189(8) 0.0149(8) 0.0236(8) 0.0022(6) 0.0093(6) 0.0031(6)
C5 0.0231(9) 0.0204(8) 0.0283(9) 0.0077(7) 0.0141(7) 0.0049(7)
C6 0.0223(8) 0.0140(8) 0.0219(8) 0.0028(6) 0.0096(7) 0.0006(6)
C7 0.0202(8) 0.0104(7) 0.0200(8) 0.0008(6) 0.0061(6) 0.0018(6)
C8 0.0199(8) 0.0148(8) 0.0241(8) 0.0012(6) 0.0099(7) 0.0045(6)
C9 0.0211(8) 0.0094(7) 0.0207(8) 0.0013(6) 0.0035(6) 0.0014(6)
C10 0.0136(7) 0.0077(7) 0.0147(7) 0.0015(5) 0.0051(6) 0.0018(5)
C11 0.0165(7) 0.0130(7) 0.0154(7) 0.0011(6) 0.0074(6) 0.0036(6)
C12 0.0157(7) 0.0129(7) 0.0160(7) 0.0032(6) 0.0074(6) 0.0023(6)
C13 0.0198(8) 0.0144(7) 0.0140(7) 0.0021(6) 0.0060(6) 0.0006(6)
C14 0.0164(7) 0.0147(7) 0.0131(7) 0.0011(6) 0.0036(6) 0.0017(6)
C15 0.0160(7) 0.0174(8) 0.0158(7) -0.0015(6) 0.0048(6) 0.0025(6)
C16 0.0159(7) 0.0184(8) 0.0169(7) -0.0006(6) 0.0053(6) 0.0000(6)
C17 0.0186(8) 0.0209(8) 0.0241(8) -0.0050(7) 0.0095(7) -0.0008(6)
C18 0.0183(8) 0.0161(8) 0.0204(8) -0.0017(6) 0.0070(6) -0.0001(6)
C19 0.0188(8) 0.0188(8) 0.0194(8) -0.0002(6) 0.0089(6) 0.0033(6)
C20 0.0171(7) 0.0194(8) 0.0172(7) 0.0003(6) 0.0071(6) 0.0003(6)
C21 0.0236(8) 0.0206(8) 0.0264(9) -0.0027(7) 0.0126(7) 0.0013(7)

loop_
_atom_type_symbol
_atom_type_description
_atom_type_scat_dispersion_real
_atom_type_scat_dispersion_imag
_atom_type_scat_source
C C 0.0033 0.0016 'International Tables Vol C Tables 4.2.6.8 and 6.1.1.4'
H H 0.0000 0.0000 'International Tables Vol C Tables 4.2.6.8 and 6.1.1.4'
Cl Cl 0.1484 0.1585 'International Tables Vol C Tables 4.2.6.8 and 6.1.1.4'
N N 0.0061 0.0033 'International Tables Vol C Tables 4.2.6.8 and 6.1.1.4'
O O 0.0106 0.0060 'International Tables Vol C Tables 4.2.6.8 and 6.1.1.4'

loop_
_geom_angle_atom_site_label_1
_geom_angle_atom_site_label_2
_geom_angle_atom_site_label_3
_geom_angle
_geom_angle_site_symmetry_1
_geom_angle_site_symmetry_3
_geom_angle_publ_flag
C1 O2 H2 109.5 . . ?
C5 O4 H4 109.5 . . ?
C17 O5 H5 106.1(5) . . ?
C21 O7 H7 109.5 . . ?
C9 N1 H1 103.8(12) . . ?
C10 N1 H1 107.6(10) . . ?
C10 N1 C9 110.69(12) . . ?
C13 N1 H1 108.7(4) . . ?
C13 N1 C9 112.06(12) . . ?
C13 N1 C10 113.50(12) . . ?
O1 C1 O2 123.81(16) . . ?
O1 C1 C2 123.35(16) . . ?
O2 C1 C2 112.83(15) . . ?
C3 C2 C1 120.95(15) . . ?
C8 C2 C1 119.25(15) . . ?
C8 C2 C3 119.69(15) . . ?
C2 C3 H3 120.1 . . ?
C4 C3 C2 119.76(15) . . ?
C4 C3 H3 120.1 . . ?
C3 C4 C5 118.51(15) . . ?
C3 C4 C6 120.75(15) . . ?
C6 C4 C5 120.44(15) . . ?
O3 C5 O4 124.31(16) . . ?
O3 C5 C4 120.79(16) . . ?
O4 C5 C4 114.88(15) . . ?
C4 C6 H6 120.3 . . ?
C4 C6 C7 119.38(15) . . ?
C7 C6 H6 120.3 . . ?
C6 C7 C9 120.56(15) . . ?
C8 C7 C6 119.83(15) . . ?
C8 C7 C9 119.22(15) . . ?
C2 C8 C7 120.57(15) . . ?
C2 C8 H8 119.7 . . ?
C7 C8 H8 119.7 . . ?
N1 C9 H9A 108.4 . . ?
N1 C9 H9B 108.4 . . ?
C7 C9 N1 115.69(13) . . ?
C7 C9 H9A 108.4 . . ?
C7 C9 H9B 108.4 . . ?
H9A C9 H9B 107.4 . . ?
N1 C10 H10 107.0 . . ?
N1 C10 C11 110.80(12) . . ?
N1 C10 C12 112.32(12) . . ?
C11 C10 H10 107.0 . . ?
C11 C10 C12 112.29(13) . . ?
C12 C10 H10 107.0 . . ?
C10 C11 H11A 109.9 . . ?
C10 C11 H11B 109.9 . . ?
C10 C11 C12 108.80(12) . 3_767 ?
H11A C11 H11B 108.3 . . ?
C12 C11 H11A 109.9 3_767 . ?
C12 C11 H11B 109.9 3_767 . ?
C10 C12 C11 108.61(12) . 3_767 ?
C10 C12 H12A 110.0 . . ?
C10 C12 H12B 110.0 . . ?
C11 C12 H12A 110.0 3_767 . ?
C11 C12 H12B 110.0 3_767 . ?
H12A C12 H12B 108.3 . . ?
N1 C13 H13A 109.2 . . ?
N1 C13 H13B 109.2 . . ?
H13A C13 H13B 107.9 . . ?
C14 C13 N1 112.10(12) . . ?
C14 C13 H13A 109.2 . . ?
C14 C13 H13B 109.2 . . ?
C15 C14 C13 120.40(14) . . ?
C20 C14 C13 120.05(14) . . ?
C20 C14 C15 119.52(15) . . ?
C14 C15 H15 120.1 . . ?
C16 C15 C14 119.80(15) . . ?
C16 C15 H15 120.1 . . ?
C15 C16 C17 121.15(15) . . ?
C15 C16 C18 120.71(15) . . ?
C18 C16 C17 118.09(15) . . ?
O5 C17 C16 114.48(15) . . ?
O6 C17 O5 124.29(16) . . ?
O6 C17 C16 121.21(15) . . ?
C16 C18 H18 120.1 . . ?
C16 C18 C19 119.72(16) . . ?
C19 C18 H18 120.1 . . ?
C18 C19 C20 119.84(15) . . ?
C18 C19 C21 120.00(15) . . ?
C20 C19 C21 120.04(15) . . ?
C14 C20 C19 120.37(15) . . ?
C14 C20 H20 119.8 . . ?
C19 C20 H20 119.8 . . ?
O7 C21 C19 111.22(15) . . ?
O8 C21 O7 124.76(16) . . ?
O8 C21 C19 123.98(16) . . ?

loop_
_geom_bond_atom_site_label_1
_geom_bond_atom_site_label_2
_geom_bond_distance
_geom_bond_site_symmetry_2
_geom_bond_publ_flag
O1 C1 1.217(2) . ?
O2 H2 0.8400 . ?
O2 C1 1.318(2) . ?
O3 C5 1.226(2) . ?
O4 H4 0.8400 . ?
O4 C5 1.304(2) . ?
O5 H5 0.84000(17) . ?
O5 C17 1.305(2) . ?
O6 C17 1.226(2) . ?
O7 H7 0.8400 . ?
O7 C21 1.332(2) . ?
O8 C21 1.209(2) . ?
N1 H1 0.8800(2) . ?
N1 C9 1.517(2) . ?
N1 C10 1.5171(19) . ?
N1 C13 1.517(2) . ?
C1 C2 1.490(2) . ?
C2 C3 1.393(2) . ?
C2 C8 1.391(2) . ?
C3 H3 0.9500 . ?
C3 C4 1.390(2) . ?
C4 C5 1.491(2) . ?
C4 C6 1.393(2) . ?
C6 H6 0.9500 . ?
C6 C7 1.397(2) . ?
C7 C8 1.392(2) . ?
C7 C9 1.507(2) . ?
C8 H8 0.9500 . ?
C9 H9A 0.9900 . ?
C9 H9B 0.9900 . ?
C10 H10 1.0000 . ?
C10 C11 1.527(2) . ?
C10 C12 1.528(2) . ?
C11 H11A 0.9900 . ?
C11 H11B 0.9900 . ?
C11 C12 1.534(2) 3_767 ?
C12 H12A 0.9900 . ?
C12 H12B 0.9900 . ?
C13 H13A 0.9900 . ?
C13 H13B 0.9900 . ?
C13 C14 1.514(2) . ?
C14 C15 1.400(2) . ?
C14 C20 1.397(2) . ?
C15 H15 0.9500 . ?
C15 C16 1.393(2) . ?
C16 C17 1.490(2) . ?
C16 C18 1.393(2) . ?
C18 H18 0.9500 . ?
C18 C19 1.393(2) . ?
C19 C20 1.400(2) . ?
C19 C21 1.498(2) . ?
C20 H20 0.9500 . ?

loop_
_geom_hbond_atom_site_label_D
_geom_hbond_atom_site_label_H
_geom_hbond_atom_site_label_A
_geom_hbond_distance_DH
_geom_hbond_distance_HA
_geom_hbond_distance_DA
_geom_hbond_angle_DHA
_geom_hbond_site_symmetry_A
_geom_hbond_publ_flag
O2 H2 Cl1 0.84 2.13 2.9347(15) 161.4 . yes
O4 H4 O6 0.84 1.76 2.5941(18) 176.6 2_556 yes
O5 H5 O3 0.8400(2) 1.792(2) 2.6273(19) 172.4(7) 2_546 yes
O7 H7 O1 0.84 1.96 2.6889(18) 145.0 3_766 yes
N1 H1 Cl1 0.8800(2) 2.1741(14) 3.0507(14) 174.0(6) 4_576 yes

loop_
_geom_torsion_atom_site_label_1
_geom_torsion_atom_site_label_2
_geom_torsion_atom_site_label_3
_geom_torsion_atom_site_label_4
_geom_torsion
_geom_torsion_site_symmetry_1
_geom_torsion_site_symmetry_2
_geom_torsion_site_symmetry_3
_geom_torsion_site_symmetry_4
_geom_torsion_publ_flag
O1 C1 C2 C3 174.63(17) . . . . ?
O1 C1 C2 C8 -1.6(3) . . . . ?
O2 C1 C2 C3 -4.6(3) . . . . ?
O2 C1 C2 C8 179.17(17) . . . . ?
N1 C10 C11 C12 173.76(12) . . . 3_767 ?
N1 C10 C12 C11 -174.69(12) . . . 3_767 ?
N1 C13 C14 C15 54.47(19) . . . . ?
N1 C13 C14 C20 -123.64(16) . . . . ?
C1 C2 C3 C4 -177.58(16) . . . . ?
C1 C2 C8 C7 176.81(16) . . . . ?
C2 C3 C4 C5 174.77(16) . . . . ?
C2 C3 C4 C6 0.9(3) . . . . ?
C3 C2 C8 C7 0.5(3) . . . . ?
C3 C4 C5 O3 -9.1(3) . . . . ?
C3 C4 C5 O4 172.83(16) . . . . ?
C3 C4 C6 C7 0.3(3) . . . . ?
C4 C6 C7 C8 -1.2(3) . . . . ?
C4 C6 C7 C9 171.60(15) . . . . ?
C5 C4 C6 C7 -173.41(16) . . . . ?
C6 C4 C5 O3 164.79(19) . . . . ?
C6 C4 C5 O4 -13.3(3) . . . . ?
C6 C7 C8 C2 0.8(3) . . . . ?
C6 C7 C9 N1 79.6(2) . . . . ?
C8 C2 C3 C4 -1.3(3) . . . . ?
C8 C7 C9 N1 -107.59(17) . . . . ?
C9 N1 C10 C11 62.82(16) . . . . ?
C9 N1 C10 C12 -63.66(16) . . . . ?
C9 N1 C13 C14 170.53(12) . . . . ?
C9 C7 C8 C2 -172.09(15) . . . . ?
C10 N1 C9 C7 174.97(13) . . . . ?
C10 N1 C13 C14 44.24(17) . . . . ?
C11 C10 C12 C11 59.64(17) . . . 3_767 ?
C12 C10 C11 C12 -59.75(17) . . . 3_767 ?
C13 N1 C9 C7 47.17(18) . . . . ?
C13 N1 C10 C11 -170.17(12) . . . . ?
C13 N1 C10 C12 63.35(16) . . . . ?
C13 C14 C15 C16 -175.90(14) . . . . ?
C13 C14 C20 C19 177.23(15) . . . . ?
C14 C15 C16 C17 175.31(15) . . . . ?
C14 C15 C16 C18 -1.8(2) . . . . ?
C15 C14 C20 C19 -0.9(2) . . . . ?
C15 C16 C17 O5 -2.0(2) . . . . ?
C15 C16 C17 O6 179.73(17) . . . . ?
C15 C16 C18 C19 0.1(3) . . . . ?
C16 C18 C19 C20 1.2(3) . . . . ?
C16 C18 C19 C21 177.33(15) . . . . ?
C17 C16 C18 C19 -177.12(15) . . . . ?
C18 C16 C17 O5 175.20(16) . . . . ?
C18 C16 C17 O6 -3.0(3) . . . . ?
C18 C19 C20 C14 -0.8(2) . . . . ?
C18 C19 C21 O7 -2.3(2) . . . . ?
C18 C19 C21 O8 179.81(18) . . . . ?
C20 C14 C15 C16 2.2(2) . . . . ?
C20 C19 C21 O7 173.84(16) . . . . ?
C20 C19 C21 O8 -4.1(3) . . . . ?
C21 C19 C20 C14 -176.94(15) . . . . ?
